data_7250361
loop_
_publ_author_name
'Letyagin, Gleb'
'Chernavin, Platon A.'
'Maryunina, Kseniya'
'Tolstikov, Svyatoslav E.'
'Tretyakov, Evgeny V.'
'Romanenko, Galina'
'Bogomyakov, Artem'

_publ_section_title
;
 Specific features of the spin density distribution and magnetic
 properties in a series of pyrazolyl-substituted nitronyl nitroxides: a
 magnetochemical and quantum chemical study
;
_journal_name_full 'Physical Chemistry Chemical Physics'
_journal_paper_doi 10.1039/D5CP01102G
_journal_year 2025
_chemical_formula_sum 'C12 H18 Br N4 O2'
_chemical_formula_weight 330.21
_space_group_crystal_system triclinic
_space_group_IT_number 2
_space_group_name_Hall '-P 1'
_space_group_name_H-M_alt 'P -1'
_atom_sites_solution_hydrogens geom
_audit_creation_method SHELXL-2018/3
_audit_update_record
;
2025-03-10 deposited with the CCDC.	2025-05-08 downloaded from the CCDC.
;
_cell_angle_alpha 62.947(6)
_cell_angle_beta 76.883(6)
_cell_angle_gamma 89.549(5)
_cell_formula_units_Z 2
_cell_length_a 6.4390(5)
_cell_length_b 11.1141(9)
_cell_length_c 11.5261(9)
_cell_measurement_reflns_used 3519
_cell_measurement_temperature 240(2)
_cell_measurement_theta_max 22.71
_cell_measurement_theta_min 3.39
_cell_volume 711.10(11)
_computing_cell_refinement 'Bruker SAINT'
_computing_data_collection 'Bruker APEX2'
_computing_data_reduction 'Bruker SAINT'
_computing_molecular_graphics 'Bruker SHELXTL'
_computing_publication_material 'Bruker SHELXTL'
_computing_structure_refinement 'SHELXL-2018/3 (Sheldrick, 2018)'
_computing_structure_solution 'SHELXS-97 (Sheldrick, 2008)'
_diffrn_ambient_temperature 240(2)
_diffrn_measured_fraction_theta_full 0.999
_diffrn_measured_fraction_theta_max 0.992
_diffrn_measurement_device_type 'Bruker APEX-II CCD'
_diffrn_measurement_method '\f and \w scans'
_diffrn_radiation_type MoK\a
_diffrn_radiation_wavelength 0.71073
_diffrn_reflns_av_R_equivalents 0.1039
_diffrn_reflns_av_unetI/netI 0.0970
_diffrn_reflns_Laue_measured_fraction_full 0.999
_diffrn_reflns_Laue_measured_fraction_max 0.992
_diffrn_reflns_limit_h_max 8
_diffrn_reflns_limit_h_min -7
_diffrn_reflns_limit_k_max 14
_diffrn_reflns_limit_k_min -14
_diffrn_reflns_limit_l_max 15
_diffrn_reflns_limit_l_min -15
_diffrn_reflns_number 12442
_diffrn_reflns_point_group_measured_fraction_full 0.999
_diffrn_reflns_point_group_measured_fraction_max 0.992
_diffrn_reflns_theta_full 25.242
_diffrn_reflns_theta_max 28.051
_diffrn_reflns_theta_min 2.049
_exptl_absorpt_coefficient_mu 2.895
_exptl_absorpt_correction_T_max 0.6044
_exptl_absorpt_correction_T_min 0.4035
_exptl_absorpt_correction_type multi-scan
_exptl_absorpt_process_details SADABS
_exptl_crystal_colour green_blue
_exptl_crystal_density_diffrn 1.542
_exptl_crystal_description plate
_exptl_crystal_F_000 338
_exptl_crystal_size_max 0.28
_exptl_crystal_size_mid 0.14
_exptl_crystal_size_min 0.04
_refine_diff_density_max 0.365
_refine_diff_density_min -0.412
_refine_diff_density_rms 0.077
_refine_ls_extinction_coef 0.0099(19)
_refine_ls_extinction_expression Fc^*^=kFc[1+0.001xFc^2^\l^3^/sin(2\q)]^-1/4^
_refine_ls_extinction_method 'SHELXL-2018/3 (Sheldrick 2018)'
_refine_ls_goodness_of_fit_ref 0.870
_refine_ls_hydrogen_treatment constr
_refine_ls_matrix_type full
_refine_ls_number_parameters 173
_refine_ls_number_reflns 3433
_refine_ls_number_restraints 0
_refine_ls_restrained_S_all 0.870
_refine_ls_R_factor_all 0.0935
_refine_ls_R_factor_gt 0.0471
_refine_ls_shift/su_max 0.000
_refine_ls_shift/su_mean 0.000
_refine_ls_structure_factor_coef Fsqd
_refine_ls_weighting_details 'w=1/[\s^2^(Fo^2^)+(0.0443P)^2^] where P=(Fo^2^+2Fc^2^)/3'
_refine_ls_weighting_scheme calc
_refine_ls_wR_factor_gt 0.0981
_refine_ls_wR_factor_ref 0.1075
_reflns_Friedel_coverage 0.000
_reflns_number_gt 1814
_reflns_number_total 3433
_reflns_threshold_expression 'I > 2\s(I)'
_cod_data_source_file d5cp01102g2.cif
_cod_data_source_block 957xs
_cod_original_cell_volume 711.10(10)
_cod_database_code 7250361
_shelx_shelxl_version_number 2018/3
_shelx_space_group_comment
; 
The symmetry employed for this shelxl refinement is uniquely defined 
by the following loop, which should always be used as a source of 
symmetry information in preference to the above space-group names. 
They are only intended as comments. 
;

loop_
_space_group_symop_operation_xyz
'x, y, z'
'-x, -y, -z'

loop_
_atom_site_label
_atom_site_type_symbol
_atom_site_fract_x
_atom_site_fract_y
_atom_site_fract_z
_atom_site_U_iso_or_equiv
_atom_site_adp_type
_atom_site_occupancy
_atom_site_site_symmetry_order
_atom_site_calc_flag
_atom_site_refinement_flags_posn
_atom_site_refinement_flags_adp
_atom_site_refinement_flags_occupancy
_atom_site_disorder_assembly
_atom_site_disorder_group
Br1 Br 0.11528(7) 0.67544(4) 0.81563(4) 0.0712(2) Uani 1 1 d . . . . .
O1 O 0.2168(3) 1.1553(2) 0.94365(19) 0.0361(5) Uani 1 1 d . . . . .
N2 N 0.3917(3) 1.2159(2) 0.8518(2) 0.0287(6) Uani 1 1 d . . . . .
C3 C 0.5616(4) 1.2897(3) 0.8725(3) 0.0289(7) Uani 1 1 d . . . . .
C4 C 0.6763(5) 1.1792(3) 0.9648(3) 0.0410(8) Uani 1 1 d . . . . .
H4A H 0.789241 1.221205 0.982049 0.062 Uiso 1 1 calc R U . . .
H4B H 0.574230 1.121045 1.049266 0.062 Uiso 1 1 calc R U . . .
H4C H 0.738190 1.125296 0.921797 0.062 Uiso 1 1 calc R U . . .
C5 C 0.4629(5) 1.3750(3) 0.9376(3) 0.0437(8) Uani 1 1 d . . . . .
H5A H 0.575493 1.421986 0.950169 0.066 Uiso 1 1 calc R U . . .
H5B H 0.383827 1.441041 0.880267 0.066 Uiso 1 1 calc R U . . .
H5C H 0.366177 1.316669 1.024297 0.066 Uiso 1 1 calc R U . . .
C6 C 0.6973(4) 1.3714(3) 0.7265(3) 0.0315(7) Uani 1 1 d . . . . .
C7 C 0.6150(5) 1.5068(3) 0.6467(3) 0.0453(9) Uani 1 1 d . . . . .
H7A H 0.641533 1.569656 0.680085 0.068 Uiso 1 1 calc R U . . .
H7B H 0.689202 1.544638 0.552237 0.068 Uiso 1 1 calc R U . . .
H7C H 0.462152 1.492093 0.657130 0.068 Uiso 1 1 calc R U . . .
C8 C 0.9373(4) 1.3918(3) 0.7114(3) 0.0449(9) Uani 1 1 d . . . . .
H8A H 0.964645 1.449831 0.749870 0.067 Uiso 1 1 calc R U . . .
H8B H 0.988608 1.304477 0.757875 0.067 Uiso 1 1 calc R U . . .
H8C H 1.011684 1.434225 0.616675 0.067 Uiso 1 1 calc R U . . .
N9 N 0.6494(4) 1.2822(2) 0.6680(3) 0.0331(6) Uani 1 1 d . . . . .
O10 O 0.7614(3) 1.2939(2) 0.5556(2) 0.0487(6) Uani 1 1 d . . . . .
C11 C 0.4585(4) 1.2053(3) 0.7381(3) 0.0278(7) Uani 1 1 d . . . . .
C12 C 0.3441(4) 1.1283(3) 0.6960(3) 0.0285(7) Uani 1 1 d . . . . .
C13 C 0.3954(5) 1.1237(3) 0.5722(3) 0.0366(7) Uani 1 1 d . . . . .
H13 H 0.519999 1.169259 0.503134 0.044 Uiso 1 1 calc R U . . .
N14 N 0.2467(4) 1.0477(3) 0.5655(3) 0.0404(7) Uani 1 1 d . . . . .
N15 N 0.0990(3) 1.0027(2) 0.6843(2) 0.0317(6) Uani 1 1 d . . . . .
C16 C -0.0928(4) 0.9168(3) 0.7124(3) 0.0377(8) Uani 1 1 d . . . . .
H16A H -0.183660 0.970259 0.653822 0.045 Uiso 1 1 calc R U . . .
H16B H -0.173357 0.886372 0.805779 0.045 Uiso 1 1 calc R U . . .
C17 C -0.0449(5) 0.7940(3) 0.6914(3) 0.0436(8) Uani 1 1 d . . . . .
H17A H 0.038536 0.823736 0.598692 0.052 Uiso 1 1 calc R U . . .
H17B H -0.179810 0.743584 0.704883 0.052 Uiso 1 1 calc R U . . .
C18 C 0.1507(4) 1.0480(3) 0.7650(3) 0.0298(7) Uani 1 1 d . . . . .
H18 H 0.070655 1.028732 0.851708 0.036 Uiso 1 1 calc R U . . .

loop_
_atom_site_aniso_label
_atom_site_aniso_U_11
_atom_site_aniso_U_22
_atom_site_aniso_U_33
_atom_site_aniso_U_23
_atom_site_aniso_U_13
_atom_site_aniso_U_12
Br1 0.1021(4) 0.0550(3) 0.0724(4) -0.0340(3) -0.0422(3) 0.0320(2)
O1 0.0302(11) 0.0430(14) 0.0336(13) -0.0202(11) 0.0000(10) -0.0039(9)
N2 0.0274(12) 0.0282(14) 0.0305(15) -0.0135(12) -0.0076(11) 0.0031(10)
C3 0.0291(15) 0.0290(17) 0.0319(18) -0.0159(15) -0.0099(13) 0.0019(12)
C4 0.0398(17) 0.044(2) 0.041(2) -0.0174(17) -0.0174(15) 0.0050(14)
C5 0.0500(19) 0.043(2) 0.043(2) -0.0267(18) -0.0064(16) 0.0015(15)
C6 0.0324(15) 0.0283(18) 0.0337(18) -0.0146(15) -0.0079(14) 0.0011(13)
C7 0.0492(19) 0.036(2) 0.047(2) -0.0153(17) -0.0154(16) 0.0048(15)
C8 0.0363(17) 0.051(2) 0.048(2) -0.0230(18) -0.0093(15) -0.0059(15)
N9 0.0322(13) 0.0341(16) 0.0346(16) -0.0191(13) -0.0042(12) -0.0010(11)
O10 0.0444(13) 0.0595(17) 0.0395(15) -0.0290(13) 0.0079(11) -0.0090(11)
C11 0.0259(14) 0.0310(18) 0.0290(18) -0.0157(15) -0.0081(13) 0.0048(12)
C12 0.0311(15) 0.0297(18) 0.0274(17) -0.0149(14) -0.0092(13) 0.0067(13)
C13 0.0365(17) 0.040(2) 0.0341(19) -0.0206(16) -0.0032(14) -0.0015(14)
N14 0.0438(15) 0.0520(18) 0.0328(16) -0.0269(14) -0.0075(13) -0.0015(13)
N15 0.0326(13) 0.0359(16) 0.0312(15) -0.0196(13) -0.0079(11) 0.0026(11)
C16 0.0359(17) 0.036(2) 0.042(2) -0.0178(17) -0.0115(15) -0.0013(14)
C17 0.0511(19) 0.039(2) 0.045(2) -0.0211(18) -0.0182(16) -0.0039(15)
C18 0.0344(16) 0.0314(18) 0.0271(17) -0.0158(15) -0.0094(13) 0.0094(13)

loop_
_atom_type_symbol
_atom_type_description
_atom_type_scat_dispersion_real
_atom_type_scat_dispersion_imag
_atom_type_scat_source
C C 0.0033 0.0016 'International Tables Vol C Tables 4.2.6.8 and 6.1.1.4'
H H 0.0000 0.0000 'International Tables Vol C Tables 4.2.6.8 and 6.1.1.4'
N N 0.0061 0.0033 'International Tables Vol C Tables 4.2.6.8 and 6.1.1.4'
O O 0.0106 0.0060 'International Tables Vol C Tables 4.2.6.8 and 6.1.1.4'
Br Br -0.2901 2.4595 'International Tables Vol C Tables 4.2.6.8 and 6.1.1.4'

loop_
_geom_angle_atom_site_label_1
_geom_angle_atom_site_label_2
_geom_angle_atom_site_label_3
_geom_angle
_geom_angle_site_symmetry_1
_geom_angle_site_symmetry_3
_geom_angle_publ_flag
O1 N2 C11 125.7(2) . . ?
O1 N2 C3 122.0(2) . . ?
C11 N2 C3 111.7(2) . . ?
N2 C3 C5 110.7(2) . . ?
N2 C3 C4 105.6(2) . . ?
C5 C3 C4 110.5(2) . . ?
N2 C3 C6 100.3(2) . . ?
C5 C3 C6 114.9(2) . . ?
C4 C3 C6 113.9(2) . . ?
N9 C6 C8 110.9(2) . . ?
N9 C6 C7 105.4(2) . . ?
C8 C6 C7 110.5(2) . . ?
N9 C6 C3 100.5(2) . . ?
C8 C6 C3 115.0(2) . . ?
C7 C6 C3 113.7(2) . . ?
O10 N9 C11 125.5(2) . . ?
O10 N9 C6 122.9(2) . . ?
C11 N9 C6 110.9(2) . . ?
N2 C11 N9 108.5(2) . . ?
N2 C11 C12 125.8(2) . . ?
N9 C11 C12 125.7(3) . . ?
C18 C12 C13 104.2(2) . . ?
C18 C12 C11 127.3(3) . . ?
C13 C12 C11 128.4(3) . . ?
N14 C13 C12 111.7(3) . . ?
C13 N14 N15 104.5(2) . . ?
C18 N15 N14 112.9(2) . . ?
C18 N15 C16 126.8(3) . . ?
N14 N15 C16 120.2(2) . . ?
N15 C16 C17 112.9(2) . . ?
C16 C17 Br1 111.1(2) . . ?
N15 C18 C12 106.7(3) . . ?

loop_
_geom_bond_atom_site_label_1
_geom_bond_atom_site_label_2
_geom_bond_distance
_geom_bond_site_symmetry_2
_geom_bond_publ_flag
Br1 C17 1.945(3) . ?
O1 N2 1.290(3) . ?
N2 C11 1.342(3) . ?
N2 C3 1.495(3) . ?
C3 C5 1.513(4) . ?
C3 C4 1.530(4) . ?
C3 C6 1.541(4) . ?
C6 N9 1.497(4) . ?
C6 C8 1.523(4) . ?
C6 C7 1.531(4) . ?
N9 O10 1.280(3) . ?
N9 C11 1.354(3) . ?
C11 C12 1.435(4) . ?
C12 C18 1.380(4) . ?
C12 C13 1.415(4) . ?
C13 N14 1.321(3) . ?
N14 N15 1.351(3) . ?
N15 C18 1.341(3) . ?
N15 C16 1.448(3) . ?
C16 C17 1.508(4) . ?
